data_7046632
loop_
_publ_author_name
'Saha Roy, Sourav'
'Sil, Amit'
'Giri, Dipanjan'
'Roy Chowdhury, Sabyasachi'
'Mishra, Sabyashachi'
'Patra, Sanjib K.'

_publ_section_title
;
 Diruthenium(ii)-capped oligothienylethynyl bridged highly soluble
 organometallic wires exhibiting long-range electronic coupling.
;
_journal_issue 40
_journal_name_full 'Dalton transactions (Cambridge, England : 2003)'
_journal_page_first 14304
_journal_page_last 14317
_journal_paper_doi 10.1039/c8dt01818a
_journal_volume 47
_journal_year 2018
_chemical_formula_moiety 'C64 H63 Cl P4 Ru S'
_chemical_formula_sum 'C64 H63 Cl P4 Ru S'
_chemical_formula_weight 1124.60
_space_group_crystal_system monoclinic
_space_group_IT_number 14
_space_group_name_Hall '-P 2ybc'
_space_group_name_H-M_alt 'P 1 21/c 1'
_symmetry_space_group_name_Hall '-P 2ybc'
_symmetry_space_group_name_H-M 'P 1 21/c 1'
_atom_sites_solution_hydrogens geom
_atom_sites_solution_primary direct
_audit_creation_date 2017-12-14
_audit_creation_method
;
Olex2 1.2
(compiled 2017.03.28 svn.r3405 for OlexSys, GUI svn.r5337)
;
_audit_update_record
;
2018-04-12 deposited with the CCDC.
2018-06-12 downloaded from the CCDC.
;
_cell_angle_alpha 90
_cell_angle_beta 95.886(5)
_cell_angle_gamma 90
_cell_formula_units_Z 4
_cell_length_a 12.6925(11)
_cell_length_b 13.3259(11)
_cell_length_c 32.834(3)
_cell_measurement_reflns_used 9249
_cell_measurement_temperature 293(2)
_cell_measurement_theta_max 23.199
_cell_measurement_theta_min 2.796
_cell_volume 5524.2(8)
_computing_molecular_graphics 'Olex2 (Dolomanov et al., 2009)'
_computing_publication_material 'Olex2 (Dolomanov et al., 2009)'
_computing_structure_refinement 'ShelXL (Sheldrick, 2015)'
_computing_structure_solution 'SIR2004 (Burla et al., 2007)'
_diffrn_ambient_temperature 293(2)
_diffrn_measured_fraction_theta_full 0.998
_diffrn_measured_fraction_theta_max 0.996
_diffrn_measurement_device_type 'Bruker P4'
_diffrn_measurement_method '\w scans'
_diffrn_radiation_type MoK\a
_diffrn_radiation_wavelength 0.71073
_diffrn_reflns_av_R_equivalents 0.1426
_diffrn_reflns_av_unetI/netI 0.1528
_diffrn_reflns_Laue_measured_fraction_full 0.998
_diffrn_reflns_Laue_measured_fraction_max 0.996
_diffrn_reflns_limit_h_max 9
_diffrn_reflns_limit_h_min -16
_diffrn_reflns_limit_k_max 16
_diffrn_reflns_limit_k_min -17
_diffrn_reflns_limit_l_max 43
_diffrn_reflns_limit_l_min -43
_diffrn_reflns_number 55682
_diffrn_reflns_point_group_measured_fraction_full 0.998
_diffrn_reflns_point_group_measured_fraction_max 0.996
_diffrn_reflns_theta_full 25.242
_diffrn_reflns_theta_max 28.334
_diffrn_reflns_theta_min 2.797
_exptl_absorpt_coefficient_mu 0.526
_exptl_absorpt_correction_T_max 0.7457
_exptl_absorpt_correction_T_min 0.6395
_exptl_absorpt_correction_type multi-scan
_exptl_crystal_colour yellow
_exptl_crystal_density_diffrn 1.352
_exptl_crystal_description block
_exptl_crystal_F_000 2336
_exptl_crystal_recrystallization_method 'layering hexanes on DCM solution'
_exptl_crystal_size_max 0.33
_exptl_crystal_size_mid 0.28
_exptl_crystal_size_min 0.26
_refine_diff_density_max 0.649
_refine_diff_density_min -0.543
_refine_diff_density_rms 0.088
_refine_ls_extinction_method none
_refine_ls_goodness_of_fit_ref 1.005
_refine_ls_hydrogen_treatment constr
_refine_ls_matrix_type full
_refine_ls_number_parameters 640
_refine_ls_number_reflns 13726
_refine_ls_number_restraints 0
_refine_ls_restrained_S_all 1.005
_refine_ls_R_factor_all 0.1741
_refine_ls_R_factor_gt 0.0684
_refine_ls_shift/su_max 0.002
_refine_ls_shift/su_mean 0.000
_refine_ls_structure_factor_coef Fsqd
_refine_ls_weighting_details 'w=1/[\s^2^(Fo^2^)+(0.0538P)^2^+2.2132P] where P=(Fo^2^+2Fc^2^)/3'
_refine_ls_weighting_scheme calc
_refine_ls_wR_factor_gt 0.1172
_refine_ls_wR_factor_ref 0.1459
_reflns_Friedel_coverage 0.000
_reflns_number_gt 6947
_reflns_number_total 13726
_reflns_threshold_expression 'I > 2\s(I)'
_cod_data_source_file c8dt01818a2.cif
_cod_data_source_block compound_12
_cod_depositor_comments 'Adding full bibliography for 7046632.cif.'
_cod_database_code 7046632
_shelx_shelxl_version_number 2017/1
_shelx_space_group_comment
;
The symmetry employed for this shelxl refinement is uniquely defined
by the following loop, which should always be used as a source of
symmetry information in preference to the above space-group names.
They are only intended as comments.
;
_olex2_refinement_description
;
1. Fixed Uiso
 At 1.2 times of:
  All C(H) groups, All C(H,H) groups
 At 1.5 times of:
  All C(H,H,H) groups
2.a Secondary CH2 refined with riding coordinates:
 C39(H39A,H39B), C40(H40A,H40B), C14(H14A,H14B), C13(H13A,H13B), C5(H5A,H5B),
 C8(H8A,H8B), C6(H6A,H6B), C7(H7A,H7B), C9(H9A,H9B)
2.b Me refined with riding coordinates:
 C10(H10A,H10B,H10C)
2.c Aromatic/amide H refined with riding coordinates:
 C64(H64), C60(H60), C22(H22), C28(H28), C20(H20), C62(H62), C2(H2), C63(H63),
 C61(H61), C42(H42), C58(H58), C34(H34), C38(H38), C57(H57), C16(H16), C25(H25),
  C54(H54), C32(H32), C46(H46), C1(H1), C18(H18), C52(H52), C19(H19), C44(H44),
 C55(H55), C26(H26), C50(H50), C37(H37), C43(H43), C56(H56), C45(H45), C31(H31),
  C23(H23), C17(H17), C30(H30), C49(H49), C24(H24), C29(H29), C51(H51),
 C36(H36), C35(H35), C48(H48)
;
_olex2_submission_special_instructions 'No special instructions were received'

loop_
_space_group_symop_operation_xyz
'x, y, z'
'-x, y+1/2, -z+1/2'
'-x, -y, -z'
'x, -y-1/2, z-1/2'

loop_
_atom_site_label
_atom_site_type_symbol
_atom_site_fract_x
_atom_site_fract_y
_atom_site_fract_z
_atom_site_U_iso_or_equiv
_atom_site_adp_type
_atom_site_occupancy
_atom_site_site_symmetry_order
_atom_site_calc_flag
_atom_site_refinement_flags_posn
Ru1 Ru 0.74793(3) 0.08703(3) 0.36750(2) 0.02923(11) Uani 1 1 d .
Cl1 Cl 0.57210(9) 0.09816(10) 0.39373(4) 0.0462(3) Uani 1 1 d .
P4 P 0.79855(9) 0.23607(9) 0.40178(3) 0.0331(3) Uani 1 1 d .
P1 P 0.65696(9) 0.16227(9) 0.30857(3) 0.0333(3) Uani 1 1 d .
P3 P 0.83485(9) 0.01504(9) 0.42786(4) 0.0361(3) Uani 1 1 d .
P2 P 0.68298(9) -0.06219(9) 0.33315(4) 0.0370(3) Uani 1 1 d .
S1 S 1.13170(12) -0.02921(13) 0.30409(5) 0.0782(5) Uani 1 1 d .
C12 C 0.8954(4) 0.0843(3) 0.34801(13) 0.0352(11) Uani 1 1 d .
C21 C 0.6978(4) 0.2958(3) 0.42942(14) 0.0408(12) Uani 1 1 d .
C27 C 0.7620(3) -0.0025(4) 0.47245(14) 0.0419(12) Uani 1 1 d .
C59 C 0.5980(4) 0.2887(4) 0.30921(14) 0.0414(12) Uani 1 1 d .
C39 C 0.5775(4) -0.0262(4) 0.29248(14) 0.0458(13) Uani 1 1 d .
H39A H 0.603376 -0.036762 0.266026 0.055 Uiso 1 1 calc R
H39B H 0.517112 -0.070166 0.294072 0.055 Uiso 1 1 calc R
C64 C 0.6551(4) 0.3712(4) 0.29791(15) 0.0498(13) Uani 1 1 d .
H64 H 0.720810 0.361986 0.288295 0.060 Uiso 1 1 calc R
C11 C 0.9805(4) 0.0816(4) 0.34070(15) 0.0480(13) Uani 1 1 d .
C41 C 0.6183(4) -0.1570(4) 0.36301(14) 0.0428(12) Uani 1 1 d .
C33 C 0.9117(4) -0.1027(4) 0.42818(14) 0.0454(13) Uani 1 1 d .
C60 C 0.5004(4) 0.3046(4) 0.32228(15) 0.0529(14) Uani 1 1 d .
H60 H 0.461158 0.250167 0.330056 0.063 Uiso 1 1 calc R
C40 C 0.5407(3) 0.0818(3) 0.29501(14) 0.0426(12) Uani 1 1 d .
H40A H 0.491446 0.087848 0.315589 0.051 Uiso 1 1 calc R
H40B H 0.504755 0.102503 0.268865 0.051 Uiso 1 1 calc R
C53 C 0.7137(4) 0.1605(4) 0.25941(13) 0.0395(11) Uani 1 1 d .
C22 C 0.6329(4) 0.3707(4) 0.41237(16) 0.0543(14) Uani 1 1 d .
H22 H 0.643325 0.395442 0.386617 0.065 Uiso 1 1 calc R
C3 C 1.1797(4) 0.1132(4) 0.35393(16) 0.0516(14) Uani 1 1 d .
C14 C 0.9422(3) 0.1025(3) 0.44480(14) 0.0408(12) Uani 1 1 d .
H14A H 0.970037 0.085951 0.472608 0.049 Uiso 1 1 calc R
H14B H 0.999102 0.094686 0.427462 0.049 Uiso 1 1 calc R
C28 C 0.7989(4) 0.0308(4) 0.51141(15) 0.0533(14) Uani 1 1 d .
H28 H 0.862578 0.065644 0.515535 0.064 Uiso 1 1 calc R
C20 C 0.8932(4) 0.3293(4) 0.33829(16) 0.0481(13) Uani 1 1 d .
H20 H 0.892234 0.265806 0.326517 0.058 Uiso 1 1 calc R
C62 C 0.5169(5) 0.4823(5) 0.31394(17) 0.0677(17) Uani 1 1 d .
H62 H 0.490328 0.546986 0.315894 0.081 Uiso 1 1 calc R
C15 C 0.8537(3) 0.3419(4) 0.37532(15) 0.0400(12) Uani 1 1 d .
C2 C 1.2740(4) 0.0726(5) 0.34500(18) 0.0605(16) Uani 1 1 d .
H2 H 1.339750 0.095366 0.356448 0.073 Uiso 1 1 calc R
C63 C 0.6145(5) 0.4675(4) 0.30087(16) 0.0650(16) Uani 1 1 d .
H63 H 0.654190 0.522432 0.293893 0.078 Uiso 1 1 calc R
C61 C 0.4585(5) 0.4017(5) 0.32414(17) 0.0678(17) Uani 1 1 d .
H61 H 0.391193 0.411137 0.332287 0.081 Uiso 1 1 calc R
C13 C 0.9056(4) 0.2111(4) 0.44332(15) 0.0515(14) Uani 1 1 d .
H13A H 0.965487 0.254038 0.439534 0.062 Uiso 1 1 calc R
H13B H 0.880548 0.228353 0.469369 0.062 Uiso 1 1 calc R
C42 C 0.5179(4) -0.1425(4) 0.37466(15) 0.0534(14) Uani 1 1 d .
H42 H 0.479921 -0.085515 0.365793 0.064 Uiso 1 1 calc R
C58 C 0.6681(4) 0.2130(4) 0.22523(15) 0.0555(14) Uani 1 1 d .
H58 H 0.611827 0.256487 0.227775 0.067 Uiso 1 1 calc R
C34 C 0.8894(5) -0.1848(4) 0.45174(19) 0.0741(18) Uani 1 1 d .
H34 H 0.831922 -0.182875 0.467157 0.089 Uiso 1 1 calc R
C4 C 1.0927(4) 0.0659(4) 0.33540(15) 0.0517(14) Uani 1 1 d .
C38 C 0.9986(5) -0.1091(4) 0.40681(18) 0.0667(17) Uani 1 1 d .
H38 H 1.016607 -0.054148 0.391476 0.080 Uiso 1 1 calc R
C57 C 0.7064(5) 0.2006(5) 0.18769(16) 0.0741(18) Uani 1 1 d .
H57 H 0.677581 0.238242 0.165427 0.089 Uiso 1 1 calc R
C47 C 0.7610(4) -0.1463(4) 0.30362(14) 0.0450(12) Uani 1 1 d .
C16 C 0.8593(4) 0.4372(4) 0.39263(19) 0.0676(17) Uani 1 1 d .
H16 H 0.837312 0.447196 0.418474 0.081 Uiso 1 1 calc R
C25 C 0.5938(6) 0.2971(5) 0.4868(2) 0.091(2) Uani 1 1 d .
H25 H 0.580931 0.271006 0.512100 0.109 Uiso 1 1 calc R
C54 C 0.7943(4) 0.0945(4) 0.25371(15) 0.0554(14) Uani 1 1 d .
H54 H 0.826075 0.058374 0.275907 0.067 Uiso 1 1 calc R
C32 C 0.6682(4) -0.0538(4) 0.46750(17) 0.0653(17) Uani 1 1 d .
H32 H 0.642160 -0.076392 0.441616 0.078 Uiso 1 1 calc R
C46 C 0.6742(5) -0.2423(4) 0.37673(17) 0.0675(16) Uani 1 1 d .
H46 H 0.742725 -0.252438 0.369966 0.081 Uiso 1 1 calc R
C1 C 1.2615(4) -0.0035(5) 0.3179(2) 0.079(2) Uani 1 1 d .
H1 H 1.317354 -0.037821 0.307997 0.095 Uiso 1 1 calc R
C18 C 0.9349(5) 0.5028(5) 0.3351(2) 0.083(2) Uani 1 1 d .
H18 H 0.961296 0.556845 0.321356 0.100 Uiso 1 1 calc R
C52 C 0.8690(4) -0.1491(4) 0.30961(18) 0.0630(16) Uani 1 1 d .
H52 H 0.904744 -0.107285 0.329058 0.076 Uiso 1 1 calc R
C19 C 0.9344(4) 0.4090(5) 0.31809(19) 0.0677(17) Uani 1 1 d .
H19 H 0.961504 0.398914 0.293148 0.081 Uiso 1 1 calc R
C44 C 0.5289(6) -0.2961(5) 0.41179(19) 0.081(2) Uani 1 1 d .
H44 H 0.498757 -0.342921 0.428136 0.097 Uiso 1 1 calc R
C55 C 0.8285(5) 0.0812(5) 0.21584(18) 0.083(2) Uani 1 1 d .
H55 H 0.881948 0.034981 0.212710 0.099 Uiso 1 1 calc R
C26 C 0.6746(5) 0.2582(4) 0.46665(17) 0.0751(19) Uani 1 1 d .
H26 H 0.714539 0.205244 0.478428 0.090 Uiso 1 1 calc R
C50 C 0.8773(6) -0.2754(5) 0.2586(2) 0.087(2) Uani 1 1 d .
H50 H 0.916031 -0.317153 0.243077 0.105 Uiso 1 1 calc R
C37 C 1.0607(5) -0.1947(5) 0.4073(2) 0.086(2) Uani 1 1 d .
H37 H 1.118406 -0.197450 0.392004 0.104 Uiso 1 1 calc R
C43 C 0.4728(5) -0.2112(5) 0.39927(17) 0.0694(17) Uani 1 1 d .
H43 H 0.405498 -0.200180 0.407243 0.083 Uiso 1 1 calc R
C56 C 0.7859(5) 0.1341(6) 0.18267(18) 0.082(2) Uani 1 1 d .
H56 H 0.810342 0.125089 0.157177 0.098 Uiso 1 1 calc R
C45 C 0.6274(6) -0.3125(5) 0.4006(2) 0.092(2) Uani 1 1 d .
H45 H 0.663833 -0.370794 0.408913 0.110 Uiso 1 1 calc R
C31 C 0.6115(5) -0.0725(5) 0.50064(19) 0.080(2) Uani 1 1 d .
H31 H 0.548325 -0.108336 0.496889 0.096 Uiso 1 1 calc R
C23 C 0.5521(5) 0.4097(5) 0.4330(2) 0.0729(18) Uani 1 1 d .
H23 H 0.510485 0.461689 0.421271 0.087 Uiso 1 1 calc R
C17 C 0.8975(5) 0.5174(5) 0.3716(2) 0.086(2) Uani 1 1 d .
H17 H 0.897301 0.581514 0.382732 0.103 Uiso 1 1 calc R
C30 C 0.6479(5) -0.0386(6) 0.53869(19) 0.088(2) Uani 1 1 d .
H30 H 0.609279 -0.050104 0.560821 0.105 Uiso 1 1 calc R
C49 C 0.7693(7) -0.2756(5) 0.2530(2) 0.096(2) Uani 1 1 d .
H49 H 0.734369 -0.318870 0.233931 0.116 Uiso 1 1 calc R
C24 C 0.5332(5) 0.3730(6) 0.4701(2) 0.088(2) Uani 1 1 d .
H24 H 0.479145 0.399748 0.483907 0.105 Uiso 1 1 calc R
C29 C 0.7411(5) 0.0122(5) 0.54399(17) 0.0716(18) Uani 1 1 d .
H29 H 0.766306 0.034858 0.569967 0.086 Uiso 1 1 calc R
C51 C 0.9269(5) -0.2144(5) 0.2868(2) 0.088(2) Uani 1 1 d .
H51 H 1.000449 -0.215281 0.291267 0.106 Uiso 1 1 calc R
C36 C 1.0364(7) -0.2743(6) 0.4301(3) 0.101(3) Uani 1 1 d .
H36 H 1.077787 -0.331964 0.430461 0.121 Uiso 1 1 calc R
C5 C 1.1695(5) 0.2000(5) 0.3831(2) 0.091(2) Uani 1 1 d .
H5A H 1.095659 0.220015 0.381090 0.109 Uiso 1 1 calc R
H5B H 1.188457 0.176130 0.410765 0.109 Uiso 1 1 calc R
C35 C 0.9532(7) -0.2710(5) 0.4524(2) 0.100(2) Uani 1 1 d .
H35 H 0.937889 -0.325866 0.468277 0.120 Uiso 1 1 calc R
C48 C 0.7121(5) -0.2132(5) 0.27504(19) 0.080(2) Uani 1 1 d .
H48 H 0.638553 -0.215205 0.270912 0.096 Uiso 1 1 calc R
C8 C 1.2232(12) 0.3669(13) 0.4453(5) 0.250(10) Uani 1 1 d .
H8A H 1.288248 0.333318 0.455603 0.300 Uiso 1 1 calc R
H8B H 1.162712 0.331963 0.454312 0.300 Uiso 1 1 calc R
C6 C 1.2315(9) 0.2864(7) 0.3768(4) 0.183(5) Uani 1 1 d .
H6A H 1.217862 0.305687 0.348294 0.219 Uiso 1 1 calc R
H6B H 1.305508 0.267409 0.381511 0.219 Uiso 1 1 calc R
C7 C 1.2147(12) 0.3800(10) 0.4033(5) 0.204(7) Uani 1 1 d .
H7A H 1.265917 0.430480 0.397196 0.244 Uiso 1 1 calc R
H7B H 1.144903 0.406856 0.394795 0.244 Uiso 1 1 calc R
C9 C 1.2241(17) 0.4967(12) 0.4578(8) 0.345(14) Uani 1 1 d .
H9A H 1.294402 0.524639 0.464186 0.414 Uiso 1 1 calc R
H9B H 1.181631 0.538006 0.438081 0.414 Uiso 1 1 calc R
C10 C 1.181(2) 0.4751(16) 0.4869(5) 0.361(18) Uani 1 1 d .
H10A H 1.168745 0.534693 0.502122 0.541 Uiso 1 1 calc R
H10B H 1.114915 0.443072 0.478344 0.541 Uiso 1 1 calc R
H10C H 1.225331 0.429985 0.503904 0.541 Uiso 1 1 calc R

loop_
_atom_site_aniso_label
_atom_site_aniso_U_11
_atom_site_aniso_U_22
_atom_site_aniso_U_33
_atom_site_aniso_U_23
_atom_site_aniso_U_13
_atom_site_aniso_U_12
Ru1 0.02882(18) 0.0294(2) 0.02822(19) 0.00125(17) -0.00333(13) -0.00079(17)
Cl1 0.0368(6) 0.0589(9) 0.0434(7) -0.0041(6) 0.0063(5) -0.0083(6)
P4 0.0358(6) 0.0306(7) 0.0318(7) -0.0006(5) -0.0014(5) -0.0017(5)
P1 0.0314(6) 0.0341(7) 0.0330(7) 0.0032(5) -0.0027(5) 0.0035(5)
P3 0.0386(6) 0.0347(8) 0.0326(7) 0.0052(6) -0.0072(5) -0.0024(6)
P2 0.0416(7) 0.0327(8) 0.0348(7) 0.0000(5) -0.0060(5) -0.0040(6)
S1 0.0589(9) 0.0782(12) 0.0990(13) -0.0215(10) 0.0158(9) 0.0057(9)
C12 0.044(3) 0.027(3) 0.032(2) -0.004(2) -0.006(2) 0.010(2)
C21 0.052(3) 0.030(3) 0.040(3) -0.003(2) 0.006(2) -0.005(2)
C27 0.040(3) 0.042(3) 0.041(3) 0.010(2) -0.007(2) -0.004(2)
C59 0.041(3) 0.043(3) 0.038(3) 0.002(2) -0.006(2) 0.007(2)
C39 0.046(3) 0.044(3) 0.043(3) 0.004(2) -0.012(2) -0.005(3)
C64 0.053(3) 0.042(3) 0.051(3) 0.003(3) -0.008(3) 0.007(3)
C11 0.058(3) 0.042(3) 0.043(3) 0.004(3) 0.000(3) -0.002(3)
C41 0.053(3) 0.035(3) 0.037(3) -0.001(2) -0.010(2) -0.010(2)
C33 0.060(3) 0.038(3) 0.035(3) 0.006(2) -0.014(2) 0.003(3)
C60 0.048(3) 0.050(4) 0.061(4) 0.001(3) 0.006(3) 0.008(3)
C40 0.033(2) 0.047(3) 0.046(3) 0.001(2) -0.007(2) -0.004(2)
C53 0.041(3) 0.040(3) 0.036(3) 0.003(2) 0.000(2) -0.004(2)
C22 0.056(3) 0.055(4) 0.052(3) -0.009(3) 0.002(3) 0.007(3)
C3 0.046(3) 0.056(4) 0.053(3) 0.001(3) 0.004(3) -0.001(3)
C14 0.042(3) 0.044(3) 0.034(3) 0.003(2) -0.010(2) -0.006(2)
C28 0.054(3) 0.065(4) 0.039(3) 0.002(3) -0.004(3) -0.004(3)
C20 0.050(3) 0.038(3) 0.057(3) 0.006(3) 0.006(3) 0.000(3)
C62 0.095(5) 0.045(4) 0.059(4) 0.000(3) -0.012(4) 0.023(4)
C15 0.038(3) 0.035(3) 0.046(3) 0.003(2) -0.001(2) -0.007(2)
C2 0.038(3) 0.075(5) 0.068(4) 0.011(3) 0.005(3) -0.005(3)
C63 0.087(4) 0.047(4) 0.057(4) 0.016(3) -0.014(3) 0.008(3)
C61 0.063(4) 0.073(5) 0.064(4) -0.002(3) -0.008(3) 0.033(4)
C13 0.057(3) 0.045(3) 0.047(3) -0.002(3) -0.018(3) -0.004(3)
C42 0.053(3) 0.047(4) 0.059(4) -0.005(3) -0.004(3) -0.017(3)
C58 0.069(4) 0.055(4) 0.040(3) 0.011(3) -0.005(3) 0.014(3)
C34 0.099(5) 0.042(4) 0.082(5) 0.011(3) 0.009(4) 0.000(4)
C4 0.049(3) 0.056(4) 0.051(3) 0.007(3) 0.009(3) 0.007(3)
C38 0.075(4) 0.050(4) 0.074(4) 0.007(3) 0.000(3) 0.021(3)
C57 0.109(5) 0.080(5) 0.030(3) 0.016(3) -0.002(3) 0.010(4)
C47 0.057(3) 0.035(3) 0.040(3) -0.002(2) -0.006(2) 0.003(3)
C16 0.079(4) 0.054(4) 0.072(4) -0.013(3) 0.020(3) -0.030(3)
C25 0.127(6) 0.076(5) 0.083(5) 0.000(4) 0.069(5) 0.007(5)
C54 0.055(3) 0.078(4) 0.035(3) 0.008(3) 0.008(2) 0.016(3)
C32 0.067(4) 0.074(4) 0.052(4) 0.018(3) -0.006(3) -0.019(3)
C46 0.077(4) 0.054(4) 0.072(4) 0.014(3) 0.012(3) 0.001(3)
C1 0.047(3) 0.081(5) 0.112(6) 0.009(4) 0.027(4) 0.017(3)
C18 0.083(5) 0.060(5) 0.111(6) 0.022(4) 0.036(4) -0.018(4)
C52 0.065(4) 0.042(4) 0.081(4) -0.022(3) 0.001(3) 0.007(3)
C19 0.065(4) 0.067(5) 0.075(4) 0.018(4) 0.023(3) -0.004(4)
C44 0.118(6) 0.059(5) 0.070(4) 0.001(4) 0.030(4) -0.030(4)
C55 0.080(4) 0.118(6) 0.054(4) 0.007(4) 0.025(3) 0.031(4)
C26 0.114(5) 0.049(4) 0.068(4) 0.012(3) 0.039(4) 0.021(4)
C50 0.113(6) 0.065(5) 0.087(5) -0.019(4) 0.025(5) 0.009(5)
C37 0.090(5) 0.064(5) 0.103(6) -0.001(4) 0.001(4) 0.037(4)
C43 0.079(4) 0.070(5) 0.060(4) -0.006(3) 0.009(3) -0.029(4)
C56 0.099(5) 0.108(6) 0.041(4) 0.004(4) 0.019(4) 0.011(5)
C45 0.127(6) 0.058(5) 0.093(5) 0.035(4) 0.024(5) 0.007(4)
C31 0.064(4) 0.105(6) 0.068(4) 0.028(4) -0.003(3) -0.028(4)
C23 0.062(4) 0.068(4) 0.089(5) -0.008(4) 0.008(4) 0.017(3)
C17 0.096(5) 0.039(4) 0.127(6) -0.011(4) 0.029(5) -0.026(4)
C30 0.074(4) 0.135(7) 0.055(4) 0.030(4) 0.015(4) -0.001(5)
C49 0.125(6) 0.082(5) 0.078(5) -0.039(4) -0.009(5) 0.014(5)
C24 0.080(5) 0.084(6) 0.107(6) -0.024(5) 0.050(4) 0.001(4)
C29 0.080(4) 0.093(5) 0.040(3) 0.007(3) 0.000(3) -0.006(4)
C51 0.070(4) 0.055(4) 0.142(7) -0.025(4) 0.025(4) 0.004(4)
C36 0.131(7) 0.057(5) 0.109(7) -0.004(5) -0.022(5) 0.036(5)
C5 0.066(4) 0.097(6) 0.113(6) -0.019(5) 0.021(4) -0.023(4)
C35 0.145(7) 0.044(5) 0.109(6) 0.015(4) 0.000(6) 0.013(5)
C48 0.079(4) 0.078(5) 0.079(5) -0.038(4) -0.009(4) 0.004(4)
C8 0.162(11) 0.27(2) 0.32(2) -0.15(2) 0.066(15) -0.043(12)
C6 0.219(11) 0.105(8) 0.243(13) -0.045(8) 0.112(10) -0.060(8)
C7 0.231(14) 0.124(10) 0.263(18) -0.079(13) 0.060(15) -0.026(9)
C9 0.37(3) 0.123(14) 0.50(4) -0.02(2) -0.15(3) 0.040(17)
C10 0.67(4) 0.27(2) 0.171(14) -0.014(14) 0.150(19) -0.25(3)

loop_
_atom_type_symbol
_atom_type_description
_atom_type_scat_dispersion_real
_atom_type_scat_dispersion_imag
_atom_type_scat_source
C C 0.0033 0.0016 'International Tables Vol C Tables 4.2.6.8 and 6.1.1.4'
H H 0.0000 0.0000 'International Tables Vol C Tables 4.2.6.8 and 6.1.1.4'
Cl Cl 0.1484 0.1585 'International Tables Vol C Tables 4.2.6.8 and 6.1.1.4'
P P 0.1023 0.0942 'International Tables Vol C Tables 4.2.6.8 and 6.1.1.4'
Ru Ru -1.2594 0.8363 'International Tables Vol C Tables 4.2.6.8 and 6.1.1.4'
S S 0.1246 0.1234 'International Tables Vol C Tables 4.2.6.8 and 6.1.1.4'

loop_
_geom_angle_atom_site_label_1
_geom_angle_atom_site_label_2
_geom_angle_atom_site_label_3
_geom_angle
P4 Ru1 Cl1 89.69(4)
P4 Ru1 P1 96.91(4)
P4 Ru1 P3 81.95(4)
P4 Ru1 P2 175.78(4)
P1 Ru1 Cl1 82.98(4)
P1 Ru1 P2 81.45(4)
P3 Ru1 Cl1 95.29(4)
P3 Ru1 P1 177.94(5)
P3 Ru1 P2 99.58(4)
P2 Ru1 Cl1 86.25(4)
C12 Ru1 Cl1 176.80(13)
C12 Ru1 P4 87.15(13)
C12 Ru1 P1 97.89(12)
C12 Ru1 P3 83.78(12)
C12 Ru1 P2 96.92(13)
C21 P4 Ru1 115.93(15)
C21 P4 C15 102.8(2)
C21 P4 C13 102.1(2)
C15 P4 Ru1 121.63(16)
C15 P4 C13 101.5(2)
C13 P4 Ru1 110.23(16)
C59 P1 Ru1 122.76(15)
C40 P1 Ru1 105.19(15)
C40 P1 C59 102.6(2)
C53 P1 Ru1 120.68(15)
C53 P1 C59 102.6(2)
C53 P1 C40 99.0(2)
C27 P3 Ru1 119.47(15)
C27 P3 C33 101.4(2)
C27 P3 C14 105.1(2)
C33 P3 Ru1 123.29(15)
C14 P3 Ru1 105.29(15)
C14 P3 C33 99.4(2)
C39 P2 Ru1 108.25(16)
C41 P2 Ru1 118.04(15)
C41 P2 C39 103.4(2)
C47 P2 Ru1 125.34(17)
C47 P2 C39 99.6(2)
C47 P2 C41 99.0(2)
C1 S1 C4 91.2(3)
C11 C12 Ru1 174.0(4)
C22 C21 P4 122.3(4)
C22 C21 C26 116.7(5)
C26 C21 P4 120.4(4)
C28 C27 P3 123.2(4)
C32 C27 P3 118.4(4)
C32 C27 C28 118.4(5)
C64 C59 P1 119.8(4)
C60 C59 P1 121.8(4)
C60 C59 C64 118.3(5)
C40 C39 P2 114.1(3)
C59 C64 C63 120.4(5)
C12 C11 C4 171.7(6)
C42 C41 P2 121.7(4)
C42 C41 C46 118.6(5)
C46 C41 P2 119.5(4)
C34 C33 P3 122.4(5)
C38 C33 P3 120.2(4)
C38 C33 C34 117.2(5)
C59 C60 C61 121.1(5)
C39 C40 P1 108.8(3)
C58 C53 P1 122.2(4)
C54 C53 P1 119.5(4)
C54 C53 C58 117.6(4)
C21 C22 C23 121.0(5)
C2 C3 C5 124.7(5)
C4 C3 C2 114.1(5)
C4 C3 C5 121.2(5)
C13 C14 P3 112.3(3)
C29 C28 C27 120.0(5)
C15 C20 C19 121.4(5)
C61 C62 C63 119.7(6)
C20 C15 P4 121.2(4)
C20 C15 C16 117.8(5)
C16 C15 P4 121.0(4)
C1 C2 C3 113.0(5)
C62 C63 C64 120.6(6)
C62 C61 C60 119.9(6)
C14 C13 P4 113.2(3)
C41 C42 C43 121.2(6)
C57 C58 C53 120.1(5)
C33 C34 C35 120.3(6)
C11 C4 S1 120.9(4)
C3 C4 S1 109.6(4)
C3 C4 C11 129.4(5)
C33 C38 C37 122.2(6)
C56 C57 C58 121.2(5)
C52 C47 P2 121.9(4)
C52 C47 C48 116.8(5)
C48 C47 P2 121.3(4)
C17 C16 C15 120.4(6)
C24 C25 C26 120.5(6)
C55 C54 C53 121.0(5)
C27 C32 C31 120.8(5)
C41 C46 C45 120.0(6)
C2 C1 S1 111.9(4)
C17 C18 C19 120.4(6)
C47 C52 C51 120.9(5)
C18 C19 C20 119.5(6)
C45 C44 C43 120.9(6)
C56 C55 C54 121.5(6)
C25 C26 C21 121.8(6)
C51 C50 C49 119.3(6)
C36 C37 C38 119.4(7)
C44 C43 C42 119.1(6)
C55 C56 C57 118.5(6)
C44 C45 C46 120.1(6)
C30 C31 C32 120.3(6)
C24 C23 C22 120.7(6)
C18 C17 C16 120.3(6)
C29 C30 C31 119.4(6)
C48 C49 C50 120.7(7)
C25 C24 C23 119.1(6)
C30 C29 C28 121.0(6)
C50 C51 C52 120.6(6)
C35 C36 C37 120.8(7)
C6 C5 C3 116.3(6)
C36 C35 C34 120.1(7)
C49 C48 C47 121.7(6)
C7 C8 C9 96.1(18)
C5 C6 C7 117.5(9)
C8 C7 C6 117.2(15)
C10 C9 C8 87.6(18)

loop_
_geom_bond_atom_site_label_1
_geom_bond_atom_site_label_2
_geom_bond_distance
Ru1 Cl1 2.4776(12)
Ru1 P4 2.3402(12)
Ru1 P1 2.3715(12)
Ru1 P3 2.3700(12)
Ru1 P2 2.3905(13)
Ru1 C12 2.040(5)
P4 C21 1.825(5)
P4 C15 1.833(5)
P4 C13 1.854(4)
P1 C59 1.844(5)
P1 C40 1.841(4)
P1 C53 1.834(5)
P3 C27 1.825(5)
P3 C33 1.846(5)
P3 C14 1.836(4)
P2 C39 1.855(4)
P2 C41 1.843(5)
P2 C47 1.837(5)
S1 C4 1.736(5)
S1 C1 1.699(6)
C12 C11 1.131(6)
C21 C22 1.376(6)
C21 C26 1.380(6)
C27 C28 1.389(6)
C27 C32 1.368(6)
C59 C64 1.388(6)
C59 C60 1.369(6)
C39 C40 1.518(6)
C64 C63 1.390(7)
C11 C4 1.467(7)
C41 C42 1.381(7)
C41 C46 1.390(7)
C33 C34 1.387(7)
C33 C38 1.370(7)
C60 C61 1.402(7)
C53 C58 1.397(6)
C53 C54 1.376(6)
C22 C23 1.387(7)
C3 C2 1.372(7)
C3 C4 1.359(7)
C3 C5 1.515(8)
C14 C13 1.519(6)
C28 C29 1.380(7)
C20 C15 1.372(6)
C20 C19 1.382(7)
C62 C63 1.366(8)
C62 C61 1.367(8)
C15 C16 1.390(7)
C2 C1 1.347(8)
C42 C43 1.383(7)
C58 C57 1.380(7)
C34 C35 1.403(8)
C38 C37 1.386(7)
C57 C56 1.366(8)
C47 C52 1.366(7)
C47 C48 1.393(7)
C16 C17 1.386(8)
C25 C26 1.377(7)
C25 C24 1.353(9)
C54 C55 1.369(7)
C32 C31 1.388(7)
C46 C45 1.392(8)
C18 C19 1.369(8)
C18 C17 1.348(8)
C52 C51 1.403(7)
C44 C43 1.377(8)
C44 C45 1.357(9)
C55 C56 1.362(8)
C50 C49 1.365(9)
C50 C51 1.338(8)
C37 C36 1.353(9)
C31 C30 1.364(8)
C23 C24 1.358(8)
C30 C29 1.358(8)
C49 C48 1.359(8)
C36 C35 1.346(9)
C5 C6 1.421(9)
C8 C7 1.382(18)
C8 C9 1.78(2)
C6 C7 1.548(13)
C9 C10 1.18(3)
